data_2310552
loop_
_publ_author_name
'Cruickshank, D.W.J.'

_publ_section_title
;
 Refinements of structures containing bonds between Si, P, S or Cl and O
 or N.
;
_journal_name_full 'Acta Crystallographica (1,1948-23,1967)'
_journal_page_first 672
_journal_page_last 673
_journal_volume 17
_journal_year 1964
_chemical_formula_sum 'H20 Na4 O17 P2'
_chemical_name_systematic 'Na4 (P2 O7) (H2 O)10'
_space_group_IT_number 15
_symmetry_space_group_name_Hall '-I 2yc'
_symmetry_space_group_name_H-M 'I 1 2/c 1'
_cell_angle_alpha 90
_cell_angle_beta 118.52
_cell_angle_gamma 90
_cell_formula_units_Z 4
_cell_length_a 17.93
_cell_length_b 6.96
_cell_length_c 14.85
_cell_volume 1628.291
_citation_journal_id_ASTM ACCRA9
_cod_data_source_file Cruickshank_ACCRA9_1964_146.cif
_cod_data_source_block H20Na4O17P2
_cod_original_cell_volume 1628.292
_cod_original_sg_symbol_Hall '-C 2yc (x,y,-x+z)'
_cod_database_code 2310552

loop_
_symmetry_equiv_pos_as_xyz
x,y,z
-x,y,-z+1/2
-x,-y,-z
x,-y,z-1/2
x+1/2,y+1/2,z+1/2
-x+1/2,y+1/2,-z+1
-x+1/2,-y+1/2,-z+1/2
x+1/2,-y+1/2,z

loop_
_atom_site_label
_atom_site_type_symbol
_atom_site_fract_x
_atom_site_fract_y
_atom_site_fract_z
_atom_site_occupancy
_atom_site_U_iso_or_equiv
Na2 Na+1 0.3846 0.9093 0.0835 1 0.0
O5 O-2 0.1 0.5899 0.0488 1 0.0
O3 O-2 0.0779 0.1105 0.1579 1 0.0
O7 O-2 0.2699 0.4145 0.0235 1 0.0
O2 O-2 0.0249 0.4447 0.1547 1 0.0
P1 P+5 0.0656 0.2675 0.2172 1 0.0
O4 O-2 0.1441 0.3178 0.3171 1 0.0
O1 O-2 0 0.177 0.25 1 0.0
Na1 Na+1 0.2408 0.6928 0.1352 1 0.0
O8 O-2 0.3909 0.7384 0.2239 1 0.0
O6 O-2 0.2387 -0.0101 0.2162 1 0.0
O9 O-2 0.4169 0.6172 0.0271 1 0.0
